data_2010994
loop_
_publ_author_name
'Olive, Gilles'
'Ellis, Dianne D.'
'Siri, Didier'
'Le Moigne, Fran\,cois'
'Lutz, Martin'
'Spek, Anthony L.'
'Tordo, Paul'
'Reboul, Jean-Pierre'

_publ_section_title
;
 Zwitterionic pyrrolidine-2,2-diylbis(phosphonic acid) at 100, 150 and
 293K
;
_journal_issue 6
_journal_name_full 'Acta Crystallographica Section C'
_journal_page_first 720
_journal_page_last 722
_journal_paper_doi 10.1107/S0108270100003929
_journal_volume 56
_journal_year 2000
_chemical_formula_sum 'C4 H11 N O6 P2'
_chemical_formula_weight 231.08
_chemical_name_systematic
;
pyrrolidin-2,2-diylbis(phosphonic acid)
;
_space_group_IT_number 2
_symmetry_cell_setting triclinic
_symmetry_space_group_name_Hall '-P 1'
_symmetry_space_group_name_H-M 'P -1'
_audit_creation_method SHELXL-97
_cell_angle_alpha 78.5651(14)
_cell_angle_beta 85.6151(19)
_cell_angle_gamma 71.8678(19)
_cell_formula_units_Z 2
_cell_length_a 6.7451(2)
_cell_length_b 7.7855(3)
_cell_length_c 8.5197(3)
_cell_measurement_reflns_used all
_cell_measurement_temperature 150(2)
_cell_measurement_theta_max 27.5
_cell_measurement_theta_min 2.4
_cell_volume 416.69(3)
_computing_cell_refinement 'DENZO (Otwinowski & Minor, 1997)'
_computing_data_collection 'COLLECT (Nonius, 1998)'
_computing_data_reduction DENZO
_computing_molecular_graphics 'PLATON (Spek, 1999)'
_computing_publication_material SHELXL97
_computing_structure_refinement 'SHELXL97 (Sheldrick, 1997)'
_computing_structure_solution 'SHELXS97 (Sheldrick, 1997)'
_diffrn_ambient_temperature 150(2)
_diffrn_measured_fraction_theta_full .998
_diffrn_measured_fraction_theta_max .998
_diffrn_measurement_device_type 'Nonius Kappa CCD area detector'
_diffrn_measurement_method '\f scans with \k at 0\% and \w scans '
_diffrn_radiation_monochromator graphite
_diffrn_radiation_source 'rotating anode'
_diffrn_radiation_type MoK\a
_diffrn_radiation_wavelength .71073
_diffrn_reflns_av_R_equivalents .034
_diffrn_reflns_av_sigmaI/netI .025
_diffrn_reflns_limit_h_max 8
_diffrn_reflns_limit_h_min -8
_diffrn_reflns_limit_k_max 10
_diffrn_reflns_limit_k_min -10
_diffrn_reflns_limit_l_max 11
_diffrn_reflns_limit_l_min -11
_diffrn_reflns_number 9229
_diffrn_reflns_theta_full 27.50
_diffrn_reflns_theta_max 27.50
_diffrn_reflns_theta_min 2.44
_diffrn_standards_decay_% negligible
_exptl_absorpt_coefficient_mu .522
_exptl_absorpt_correction_type none
_exptl_crystal_colour colourless
_exptl_crystal_density_diffrn 1.842
_exptl_crystal_density_meas 1.85(2)
_exptl_crystal_density_method flotation
_exptl_crystal_description plate
_exptl_crystal_F_000 240
_exptl_crystal_size_max .44
_exptl_crystal_size_mid .19
_exptl_crystal_size_min .12
_refine_diff_density_max .421
_refine_diff_density_min -.357
_refine_ls_extinction_method none
_refine_ls_goodness_of_fit_ref 1.071
_refine_ls_hydrogen_treatment refall
_refine_ls_matrix_type full
_refine_ls_number_parameters 162
_refine_ls_number_reflns 1910
_refine_ls_number_restraints 0
_refine_ls_restrained_S_all 1.071
_refine_ls_R_factor_all .026
_refine_ls_R_factor_gt .024
_refine_ls_shift/su_max .001
_refine_ls_shift/su_mean .000
_refine_ls_structure_factor_coef Fsqd
_refine_ls_weighting_details 'calc w = 1/[\s^2^(Fo^2^)+(0.0230P)^2^+0.3498P] where P=(Fo^2^+2Fc^2^)/3'
_refine_ls_weighting_scheme calc
_refine_ls_wR_factor_ref .064
_reflns_number_gt 1800
_reflns_number_total 1910
_reflns_threshold_expression I>2\s(I)
_cod_data_source_file fg1586.cif
_cod_data_source_block II
_cod_depositor_comments
;
The following automatic conversions were performed:
'_symmetry_cell_setting' value 'Triclinic' changed to 'triclinic'
according to '/home/saulius/struct/CIF-dictionaries/cif_core.dic'
dictionary named 'cif_core.dic' version 2.4.1 from 2010-06-29.

Automatic conversion script
Id: cif_fix_enum 1527 2010-12-29 10:47:43Z saulius 

The following automatic conversions were performed:

'_symmetry_cell_setting' value 'Triclinic' changed to 'triclinic'
according to /home/saulius/struct/CIF-dictionaries/cif_core.dic
dictionary named 'cif_core.dic' version 2.4.1 from 2010-06-29.

Automatic conversion script
Id: cif_fix_values 1715 2011-07-08 13:25:40Z adriana 
;
_cod_database_code 2010994
_cod_database_fobs_code 2010994

loop_
_symmetry_equiv_pos_as_xyz
'x, y, z'
'-x, -y, -z'

loop_
_atom_site_label
_atom_site_fract_x
_atom_site_fract_y
_atom_site_fract_z
_atom_site_U_iso_or_equiv
_atom_site_adp_type
_atom_site_calc_flag
_atom_site_refinement_flags
_atom_site_occupancy
_atom_site_disorder_assembly
_atom_site_disorder_group
_atom_site_type_symbol
P1 .19666(5) .16114(5) .51466(4) .00876(10) Uani d . 1 . . P
P2 .26603(5) -.05715(5) .85369(4) .00869(10) Uani d . 1 . . P
O3 .30545(16) .28997(14) .41063(12) .0127(2) Uani d . 1 . . O
O4 .26058(15) -.02988(14) 1.02531(11) .0120(2) Uani d . 1 . . O
O5 .26545(15) -.03272(13) .48536(12) .0111(2) Uani d . 1 . . O
O6 -.04329(16) .25157(14) .49850(12) .0127(2) Uani d . 1 . . O
O7 .06601(16) -.09877(14) .81336(12) .0125(2) Uani d . 1 . . O
O8 .45972(15) -.20064(14) .81226(12) .0129(2) Uani d . 1 . . O
N9 .45904(19) .20084(17) .73163(15) .0108(2) Uani d . 1 . . N
C10 .2503(2) .16564(18) .72343(16) .0092(3) Uani d . 1 . . C
C11 .0894(2) .33072(19) .78710(17) .0124(3) Uani d . 1 . . C
C12 .2210(3) .4251(2) .85696(19) .0181(3) Uani d . 1 . . C
C13 .4122(3) .3986(2) .7477(2) .0176(3) Uani d . 1 . . C
H11A .005(3) .419(2) .699(2) .012(4) Uiso d . 1 . . H
H13A .382(3) .474(3) .641(2) .021(5) Uiso d . 1 . . H
H11B -.005(3) .288(3) .868(2) .019(5) Uiso d . 1 . . H
H12A .263(3) .363(3) .967(2) .021(5) Uiso d . 1 . . H
H12B .151(3) .550(3) .853(2) .024(5) Uiso d . 1 . . H
H13B .529(3) .415(3) .790(2) .023(5) Uiso d . 1 . . H
H7 -.037(4) -.055(4) .870(3) .047(7) Uiso d . 1 . . H
H6 -.105(4) .178(4) .496(3) .051(8) Uiso d . 1 . . H
H3 .396(5) .247(5) .330(4) .085(11) Uiso d . 1 . . H
H9A .532(3) .130(3) .819(2) .016(4) Uiso d . 1 . . H
H9B .542(3) .167(3) .643(3) .024(5) Uiso d . 1 . . H

loop_
_atom_site_aniso_label
_atom_site_aniso_U_11
_atom_site_aniso_U_22
_atom_site_aniso_U_33
_atom_site_aniso_U_12
_atom_site_aniso_U_13
_atom_site_aniso_U_23
P1 .00831(18) .00905(18) .00778(17) -.00113(13) -.00033(12) -.00131(12)
P2 .00889(18) .00918(18) .00724(17) -.00206(13) .00077(12) -.00118(12)
O3 .0140(5) .0121(5) .0105(5) -.0033(4) .0027(4) -.0010(4)
O4 .0113(5) .0161(5) .0077(5) -.0033(4) .0004(4) -.0021(4)
O5 .0102(5) .0112(5) .0117(5) -.0019(4) .0000(4) -.0036(4)
O6 .0093(5) .0124(5) .0158(5) -.0008(4) -.0025(4) -.0042(4)
O7 .0116(5) .0156(5) .0118(5) -.0054(4) .0017(4) -.0049(4)
O8 .0118(5) .0121(5) .0112(5) .0002(4) .0019(4) -.0007(4)
N9 .0099(5) .0125(6) .0103(6) -.0038(4) -.0008(4) -.0015(5)
C10 .0080(6) .0106(6) .0090(6) -.0026(5) .0002(5) -.0019(5)
C11 .0129(7) .0107(6) .0118(6) -.0006(5) .0010(5) -.0033(5)
C12 .0213(8) .0128(7) .0199(8) -.0013(6) -.0028(6) -.0077(6)
C13 .0193(8) .0121(7) .0235(8) -.0073(6) -.0036(6) -.0025(6)

loop_
_atom_type_symbol
_atom_type_description
_atom_type_scat_dispersion_real
_atom_type_scat_dispersion_imag
_atom_type_scat_source
C C .0033 .0016 'International Tables Vol C Tables 4.2.6.8 and 6.1.1.4'
H H .0000 .0000 'International Tables Vol C Tables 4.2.6.8 and 6.1.1.4'
N N .0061 .0033 'International Tables Vol C Tables 4.2.6.8 and 6.1.1.4'
O O .0106 .0060 'International Tables Vol C Tables 4.2.6.8 and 6.1.1.4'
P P .1023 .0942 'International Tables Vol C Tables 4.2.6.8 and 6.1.1.4'

loop_
_geom_angle_atom_site_label_1
_geom_angle_atom_site_label_2
_geom_angle_atom_site_label_3
_geom_angle
O5 P1 O3 115.35(6)
O5 P1 O6 112.28(6)
O3 P1 O6 108.47(6)
O5 P1 C10 110.47(6)
O3 P1 C10 104.99(6)
O6 P1 C10 104.49(6)
O8 P2 O4 113.13(6)
O8 P2 O7 111.05(6)
O4 P2 O7 111.49(6)
O8 P2 C10 109.56(6)
O4 P2 C10 107.31(6)
O7 P2 C10 103.80(6)
P1 O3 H3 119(2)
P1 O6 H6 113.0(19)
P2 O7 H7 112.5(18)
C13 N9 C10 107.14(11)
C13 N9 H9A 107.7(12)
C10 N9 H9A 111.6(12)
C13 N9 H9B 115.4(13)
C10 N9 H9B 109.6(13)
H9A N9 H9B 105.5(17)
N9 C10 C11 103.78(10)
N9 C10 P2 107.47(9)
C11 C10 P2 112.59(9)
N9 C10 P1 110.31(9)
C11 C10 P1 111.80(9)
P2 C10 P1 110.58(7)
C12 C11 C10 105.25(11)
C12 C11 H11A 109.1(10)
C10 C11 H11A 111.0(11)
C12 C11 H11B 112.1(11)
C10 C11 H11B 110.9(11)
H11A C11 H11B 108.4(15)
C13 C12 C11 102.75(12)
C13 C12 H12A 109.6(11)
C11 C12 H12A 111.1(12)
C13 C12 H12B 111.0(13)
C11 C12 H12B 111.3(12)
H12A C12 H12B 110.9(17)
N9 C13 C12 101.85(12)
N9 C13 H13A 107.8(12)
C12 C13 H13A 112.5(11)
N9 C13 H13B 109.4(12)
C12 C13 H13B 114.6(12)
H13A C13 H13B 110.2(17)

loop_
_geom_bond_atom_site_label_1
_geom_bond_atom_site_label_2
_geom_bond_site_symmetry_2
_geom_bond_distance
_geom_bond_publ_flag
P1 O5 . 1.5004(10) ?
P1 O3 . 1.5285(10) ?
P1 O6 . 1.5558(10) ?
P1 C10 . 1.8512(14) ?
P2 O8 . 1.5023(10) ?
P2 O4 . 1.5148(10) ?
P2 O7 . 1.5589(10) ?
P2 C10 . 1.8416(14) ?
O3 H3 . .93(3) ?
O6 H6 . .81(3) ?
O7 H7 . .84(3) ?
N9 C13 . 1.5045(18) ?
N9 C10 . 1.5249(17) ?
N9 H9A . .91(2) ?
N9 H9B . .93(2) ?
C10 C11 . 1.5627(19) ?
C11 C12 . 1.531(2) ?
C11 H11A . .986(18) ?
C11 H11B . .98(2) ?
C12 C13 . 1.516(2) ?
C12 H12A . .98(2) ?
C12 H12B . .93(2) ?
C13 H13A . .98(2) ?
C13 H13B . .94(2) ?

loop_
_geom_hbond_atom_site_label_D
_geom_hbond_atom_site_label_H
_geom_hbond_atom_site_label_A
_geom_hbond_site_symmetry_A
_geom_hbond_distance_DH
_geom_hbond_distance_HA
_geom_hbond_distance_DA
_geom_hbond_angle_DHA
O3 H3 O8 2_656 .93(3) 1.52(3) 2.4447(14) 173(3)
O6 H6 O5 2_556 .81(3) 1.77(3) 2.5754(15) 171(3)
O7 H7 O4 2_557 .84(3) 1.70(3) 2.5406(14) 175(3)
N9 H9A O4 2_657 .91(2) 1.88(2) 2.7523(16) 161.5(17)
N9 H9B O5 2_656 .93(2) 1.84(2) 2.7395(16) 162.0(19)

loop_
_geom_torsion_atom_site_label_1
_geom_torsion_atom_site_label_2
_geom_torsion_atom_site_label_3
_geom_torsion_atom_site_label_4
_geom_torsion
C13 N9 C10 C11 -16.64(14)
C13 N9 C10 P2 -136.10(10)
C13 N9 C10 P1 103.26(11)
O8 P2 C10 N9 -51.02(10)
O4 P2 C10 N9 72.16(10)
O7 P2 C10 N9 -169.69(8)
O8 P2 C10 C11 -164.69(9)
O4 P2 C10 C11 -41.50(11)
O7 P2 C10 C11 76.64(10)
O8 P2 C10 P1 69.44(8)
O4 P2 C10 P1 -167.38(6)
O7 P2 C10 P1 -49.23(8)
O5 P1 C10 N9 95.15(9)
O3 P1 C10 N9 -29.82(10)
O6 P1 C10 N9 -143.89(9)
O5 P1 C10 C11 -149.91(9)
O3 P1 C10 C11 85.12(10)
O6 P1 C10 C11 -28.95(11)
O5 P1 C10 P2 -23.60(9)
O3 P1 C10 P2 -148.56(7)
O6 P1 C10 P2 97.37(7)
N9 C10 C11 C12 -10.82(14)
P2 C10 C11 C12 105.08(11)
P1 C10 C11 C12 -129.71(10)
C10 C11 C12 C13 33.90(14)
C10 N9 C13 C12 37.89(14)
C11 C12 C13 N9 -43.79(14)

loop_
_cod_related_entry_id
_cod_related_entry_database
_cod_related_entry_code
1 ChemSpider 10239076
